data_7041336
loop_
_publ_author_name
'Shuttleworth, Timothy A.'
'Miles-Hobbs, Alexandra M'
'Pringle, Paul G.'
'Sparkes, Hazel A.'

_publ_section_title
;
 2-Pyridyl substituents enhance the activity of
 palladium-phospha-adamantane catalysts for the methoxycarbonylation of
 phenylacetylene.
;
_journal_issue 1
_journal_name_full 'Dalton transactions (Cambridge, England : 2003)'
_journal_page_first 125
_journal_page_last 137
_journal_paper_doi 10.1039/c6dt03983a
_journal_volume 46
_journal_year 2016
_chemical_absolute_configuration unk
_chemical_formula_moiety 'C30 H40 Cl N2 O6 P2 Pd, B F4, C H2 Cl2'
_chemical_formula_sum 'C31 H42 B Cl3 F4 N2 O6 P2 Pd'
_chemical_formula_weight 900.16
_chemical_name_systematic
;
 ?
;
_space_group_crystal_system orthorhombic
_space_group_IT_number 29
_space_group_name_Hall 'P 2c -2ac'
_space_group_name_H-M_alt 'P c a 21'
_symmetry_space_group_name_Hall 'P 2c -2ac'
_symmetry_space_group_name_H-M 'P c a 21'
_atom_sites_solution_hydrogens geom
_atom_sites_solution_primary iterative
_audit_creation_date 2016-08-05
_audit_creation_method
;
Olex2 1.2
(compiled 2016.02.19 svn.r3266 for OlexSys, GUI svn.r5155)
;
_audit_update_record
;
2016-08-05 deposited with the CCDC.
2016-11-30 downloaded from the CCDC.
;
_cell_angle_alpha 90
_cell_angle_beta 90
_cell_angle_gamma 90
_cell_formula_units_Z 4
_cell_length_a 29.1906(14)
_cell_length_b 9.8378(5)
_cell_length_c 13.0430(6)
_cell_measurement_reflns_used 7474
_cell_measurement_temperature 100(2)
_cell_measurement_theta_max 27.63
_cell_measurement_theta_min 2.18
_cell_volume 3745.6(3)
_computing_cell_refinement 'SAINT v8.34A (Bruker, 2013)'
_computing_data_reduction 'SAINT v8.34A (Bruker, 2013)'
_computing_molecular_graphics 'Olex2 (Dolomanov et al., 2009)'
_computing_publication_material 'Olex2 (Dolomanov et al., 2009)'
_computing_structure_refinement 'ShelXL (Sheldrick, 2015)'
_computing_structure_solution
;
Superflip (Palatinus & Chapuis, 2007;Palatinus & van der Lee, 2008;
Palatinus et al., 2012)
;
_diffrn_ambient_temperature 100(2)
_diffrn_detector 'Bruker area detector'
_diffrn_detector_type 'CCD area detector'
_diffrn_measured_fraction_theta_full 1.000
_diffrn_measured_fraction_theta_max 0.996
_diffrn_measurement_device 'Bruker Apex II kappa CCD area detector'
_diffrn_measurement_device_type 'Bruker Apex II kappa CCD area detector'
_diffrn_measurement_method '\f and \w scans'
_diffrn_radiation_monochromator graphite
_diffrn_radiation_type MoK\a
_diffrn_radiation_wavelength 0.71073
_diffrn_reflns_av_R_equivalents 0.0501
_diffrn_reflns_av_unetI/netI 0.0372
_diffrn_reflns_Laue_measured_fraction_full 1.000
_diffrn_reflns_Laue_measured_fraction_max 0.996
_diffrn_reflns_limit_h_max 38
_diffrn_reflns_limit_h_min -38
_diffrn_reflns_limit_k_max 12
_diffrn_reflns_limit_k_min -12
_diffrn_reflns_limit_l_max 8
_diffrn_reflns_limit_l_min -17
_diffrn_reflns_number 32854
_diffrn_reflns_point_group_measured_fraction_full 1.000
_diffrn_reflns_point_group_measured_fraction_max 0.996
_diffrn_reflns_theta_full 26.000
_diffrn_reflns_theta_max 27.909
_diffrn_reflns_theta_min 2.070
_diffrn_source 'fine-focus sealed tube'
_diffrn_standards_number 0
_exptl_absorpt_coefficient_mu 0.859
_exptl_absorpt_correction_T_max 0.7456
_exptl_absorpt_correction_T_min 0.6651
_exptl_absorpt_correction_type multi-scan
_exptl_absorpt_process_details
;
SADABS-2014/4 (Bruker,2014/4) was used for absorption correction.
wR2(int) was 0.0600 before and 0.0542 after correction.
The Ratio of minimum to maximum transmission is 0.8920.
The \l/2 correction factor is 0.00150.
;
_exptl_crystal_colour yellow
_exptl_crystal_colour_primary yellow
_exptl_crystal_density_diffrn 1.596
_exptl_crystal_description plate
_exptl_crystal_F_000 1832
_exptl_crystal_size_max 0.44
_exptl_crystal_size_mid 0.27
_exptl_crystal_size_min 0.15
_refine_diff_density_max 0.662
_refine_diff_density_min -0.737
_refine_diff_density_rms 0.071
_refine_ls_abs_structure_details
;
 Refined as an inversion twin.
;
_refine_ls_abs_structure_Flack 0.40(3)
_refine_ls_extinction_method none
_refine_ls_goodness_of_fit_ref 1.024
_refine_ls_hydrogen_treatment constr
_refine_ls_matrix_type full
_refine_ls_number_parameters 514
_refine_ls_number_reflns 6803
_refine_ls_number_restraints 86
_refine_ls_restrained_S_all 1.022
_refine_ls_R_factor_all 0.0321
_refine_ls_R_factor_gt 0.0270
_refine_ls_shift/su_max 0.003
_refine_ls_shift/su_mean 0.000
_refine_ls_structure_factor_coef Fsqd
_refine_ls_weighting_details 'w=1/[\s^2^(Fo^2^)+(0.0264P)^2^+0.9910P] where P=(Fo^2^+2Fc^2^)/3'
_refine_ls_weighting_scheme calc
_refine_ls_wR_factor_gt 0.0558
_refine_ls_wR_factor_ref 0.0580
_reflns_Friedel_coverage 0.915
_reflns_Friedel_fraction_full 1.000
_reflns_Friedel_fraction_max 0.996
_reflns_number_gt 6231
_reflns_number_total 6803
_reflns_threshold_expression 'I > 2\s(I)'
_cod_data_source_file c6dt03983a2.cif
_cod_data_source_block 5
_cod_depositor_comments 'Adding full bibliography for 7041331--7041344.cif.'
_cod_database_code 7041336
_shelxl_version_number 2013-4
_shelx_space_group_comment
;
The symmetry employed for this shelxl refinement is uniquely defined
by the following loop, which should always be used as a source of
symmetry information in preference to the above space-group names.
They are only intended as comments.
;
_olex2_refinement_description
;
1. Twinned data refinement
 Scales: 0.60(3) 0.40(3)
2. Fixed Uiso
 At 1.2 times of:
  All C(H) groups, All C(H,H) groups
 At 1.5 times of:
  All C(H,H,H) groups
3. Restrained distances
 F4A-B1
 1.37 with sigma of 0.01
4. Uiso/Uaniso restraints and constraints
F1 \\sim F4 \\sim F7 \\sim F1A \\sim F4A \\sim F7A \\sim F2 \\sim F6 \\sim F9:
within 2A with sigma of 0.01 and sigma for terminal atoms of 0.02
5. Others
 Fixed Sof: F1(0.48269) F4(0.48269) F7(0.48269) F1A(0.34267) F4A(0.34267)
 F7A(0.34267) F2(0.17469) F6(0.17469) F9(0.17469)
6.a Secondary CH2 refined with riding coordinates:
 C3(H3A,H3B), C5(H5A,H5B), C18(H18A,H18B), C20(H20A,H20B), C31(H31A,H31B)
6.b Aromatic/amide H refined with riding coordinates:
 C12(H12), C13(H13), C14(H14), C15(H15), C27(H27), C28(H28), C29(H29), C30(H30)
6.c Idealised Me refined as rotating group:
 C7(H7A,H7B,H7C), C8(H8A,H8B,H8C), C9(H9A,H9B,H9C), C10(H10A,H10B,H10C),
 C22(H22A,H22B,H22C), C23(H23A,H23B,H23C), C24(H24A,H24B,H24C), C25(H25A,H25B,
 H25C)
;
_olex2_submission_special_instructions 'No special instructions were received'

loop_
_space_group_symop_operation_xyz
'x, y, z'
'-x, -y, z+1/2'
'-x+1/2, y, z+1/2'
'x+1/2, -y, z'

loop_
_atom_site_label
_atom_site_type_symbol
_atom_site_fract_x
_atom_site_fract_y
_atom_site_fract_z
_atom_site_U_iso_or_equiv
_atom_site_adp_type
_atom_site_occupancy
_atom_site_site_symmetry_order
_atom_site_calc_flag
_atom_site_refinement_flags_posn
_atom_site_refinement_flags_adp
_atom_site_refinement_flags_occupancy
_atom_site_disorder_assembly
_atom_site_disorder_group
Pd1 Pd 0.67989(2) 0.09506(2) 0.60803(3) 0.00982(6) Uani 1 1 d . . . . .
Cl1 Cl 0.73932(3) 0.05783(10) 0.72023(8) 0.0187(2) Uani 1 1 d . . . . .
P1 P 0.63017(3) 0.07017(10) 0.47084(7) 0.00976(19) Uani 1 1 d . . . . .
P2 P 0.65955(3) 0.26972(10) 0.71326(8) 0.01042(19) Uani 1 1 d . . . . .
O1 O 0.60169(9) 0.0808(3) 0.27650(19) 0.0120(5) Uani 1 1 d . . . . .
O2 O 0.53901(8) 0.0879(3) 0.49198(19) 0.0126(5) Uani 1 1 d . . . . .
O3 O 0.52315(9) 0.0967(3) 0.3145(2) 0.0161(6) Uani 1 1 d . . . . .
O4 O 0.60714(8) 0.4175(3) 0.58924(18) 0.0124(6) Uani 1 1 d . . . . .
O5 O 0.63398(9) 0.6307(3) 0.64302(19) 0.0142(6) Uani 1 1 d . . . . .
O6 O 0.68266(9) 0.5317(3) 0.7659(2) 0.0135(6) Uani 1 1 d . . . . .
N1 N 0.70166(10) -0.0582(3) 0.5104(3) 0.0129(7) Uani 1 1 d . . . . .
N2 N 0.64075(12) 0.0871(3) 0.8534(3) 0.0178(7) Uani 1 1 d . . . . .
C1 C 0.61482(12) 0.1748(4) 0.3570(3) 0.0120(8) Uani 1 1 d . . . . .
C2 C 0.55984(13) 0.0054(4) 0.2923(3) 0.0141(8) Uani 1 1 d . . . . .
C3 C 0.56443(13) -0.0931(4) 0.3810(3) 0.0133(8) Uani 1 1 d . . . . .
H3A H 0.5902 -0.1561 0.3678 0.016 Uiso 1 1 calc R . . . .
H3B H 0.5361 -0.1477 0.3871 0.016 Uiso 1 1 calc R . . . .
C4 C 0.57288(12) -0.0170(4) 0.4808(3) 0.0129(8) Uani 1 1 d . . . . .
C5 C 0.57394(12) 0.2628(4) 0.3858(3) 0.0123(8) Uani 1 1 d . . . . .
H5A H 0.5674 0.3278 0.3297 0.015 Uiso 1 1 calc R . . . .
H5B H 0.5812 0.3156 0.4484 0.015 Uiso 1 1 calc R . . . .
C6 C 0.53184(13) 0.1744(4) 0.4051(3) 0.0133(8) Uani 1 1 d . . . . .
C7 C 0.65587(13) 0.2529(4) 0.3171(3) 0.0142(8) Uani 1 1 d . . . . .
H7A H 0.6783 0.1890 0.2889 0.021 Uiso 1 1 calc GR . . . .
H7B H 0.6698 0.3042 0.3734 0.021 Uiso 1 1 calc GR . . . .
H7C H 0.6460 0.3159 0.2633 0.021 Uiso 1 1 calc GR . . . .
C8 C 0.54926(14) -0.0620(4) 0.1910(3) 0.0210(9) Uani 1 1 d . . . . .
H8A H 0.5466 0.0075 0.1375 0.032 Uiso 1 1 calc GR . . . .
H8B H 0.5203 -0.1120 0.1965 0.032 Uiso 1 1 calc GR . . . .
H8C H 0.5740 -0.1251 0.1734 0.032 Uiso 1 1 calc GR . . . .
C9 C 0.57048(13) -0.1041(4) 0.5760(3) 0.0165(8) Uani 1 1 d . . . . .
H9A H 0.5766 -0.0478 0.6365 0.025 Uiso 1 1 calc GR . . . .
H9B H 0.5934 -0.1766 0.5717 0.025 Uiso 1 1 calc GR . . . .
H9C H 0.5399 -0.1444 0.5817 0.025 Uiso 1 1 calc GR . . . .
C10 C 0.48909(13) 0.2555(5) 0.4285(3) 0.0205(9) Uani 1 1 d . . . . .
H10A H 0.4940 0.3095 0.4907 0.031 Uiso 1 1 calc GR . . . .
H10B H 0.4633 0.1933 0.4391 0.031 Uiso 1 1 calc GR . . . .
H10C H 0.4823 0.3162 0.3709 0.031 Uiso 1 1 calc GR . . . .
C11 C 0.67309(12) -0.0531(4) 0.4284(3) 0.0112(8) Uani 1 1 d . . . . .
C12 C 0.68112(13) -0.1276(4) 0.3405(3) 0.0139(8) Uani 1 1 d . . . . .
H12 H 0.6614 -0.1208 0.2828 0.017 Uiso 1 1 calc R . . . .
C13 C 0.71905(14) -0.2129(4) 0.3393(3) 0.0179(9) Uani 1 1 d . . . . .
H13 H 0.7257 -0.2653 0.2800 0.021 Uiso 1 1 calc R . . . .
C14 C 0.74703(14) -0.2215(4) 0.4245(3) 0.0181(9) Uani 1 1 d . . . . .
H14 H 0.7723 -0.2823 0.4248 0.022 Uiso 1 1 calc R . . . .
C15 C 0.73811(13) -0.1410(4) 0.5092(3) 0.0162(8) Uani 1 1 d . . . . .
H15 H 0.7579 -0.1445 0.5669 0.019 Uiso 1 1 calc R . . . .
C16 C 0.60498(12) 0.3638(4) 0.6918(3) 0.0106(7) Uani 1 1 d . . . . .
C17 C 0.64083(13) 0.5222(4) 0.5726(3) 0.0143(8) Uani 1 1 d . . . . .
C18 C 0.68959(12) 0.4690(4) 0.5867(3) 0.0142(9) Uani 1 1 d . . . . .
H18A H 0.6948 0.3908 0.5404 0.017 Uiso 1 1 calc R . . . .
H18B H 0.7118 0.5412 0.5686 0.017 Uiso 1 1 calc R . . . .
C19 C 0.69712(12) 0.4250(4) 0.6975(3) 0.0137(8) Uani 1 1 d . . . . .
C20 C 0.60143(13) 0.4821(4) 0.7680(3) 0.0134(8) Uani 1 1 d . . . . .
H20A H 0.5708 0.5245 0.7623 0.016 Uiso 1 1 calc R . . . .
H20B H 0.6050 0.4471 0.8387 0.016 Uiso 1 1 calc R . . . .
C21 C 0.63798(14) 0.5878(4) 0.7470(3) 0.0133(9) Uani 1 1 d . . . . .
C22 C 0.56386(12) 0.2707(4) 0.6964(3) 0.0147(8) Uani 1 1 d . . . . .
H22A H 0.5635 0.2230 0.7624 0.022 Uiso 1 1 calc GR . . . .
H22B H 0.5656 0.2041 0.6407 0.022 Uiso 1 1 calc GR . . . .
H22C H 0.5358 0.3244 0.6892 0.022 Uiso 1 1 calc GR . . . .
C23 C 0.63099(18) 0.5793(4) 0.4680(4) 0.0217(10) Uani 1 1 d . . . . .
H23A H 0.5987 0.6060 0.4639 0.032 Uiso 1 1 calc GR . . . .
H23B H 0.6374 0.5101 0.4159 0.032 Uiso 1 1 calc GR . . . .
H23C H 0.6504 0.6589 0.4560 0.032 Uiso 1 1 calc GR . . . .
C24 C 0.74676(13) 0.3990(4) 0.7240(4) 0.0204(9) Uani 1 1 d . . . . .
H24A H 0.7588 0.3265 0.6801 0.031 Uiso 1 1 calc GR . . . .
H24B H 0.7491 0.3715 0.7960 0.031 Uiso 1 1 calc GR . . . .
H24C H 0.7645 0.4823 0.7131 0.031 Uiso 1 1 calc GR . . . .
C25 C 0.63402(14) 0.7141(4) 0.8117(3) 0.0179(8) Uani 1 1 d . . . . .
H25A H 0.6048 0.7591 0.7975 0.027 Uiso 1 1 calc GR . . . .
H25B H 0.6593 0.7761 0.7954 0.027 Uiso 1 1 calc GR . . . .
H25C H 0.6355 0.6893 0.8844 0.027 Uiso 1 1 calc GR . . . .
C26 C 0.65778(13) 0.2123(4) 0.8457(3) 0.0161(8) Uani 1 1 d . . . . .
C27 C 0.67270(13) 0.2891(5) 0.9292(3) 0.0182(9) Uani 1 1 d . . . . .
H27 H 0.6837 0.3792 0.9205 0.022 Uiso 1 1 calc R . . . .
C28 C 0.67086(14) 0.2291(5) 1.0250(3) 0.0217(9) Uani 1 1 d . . . . .
H28 H 0.6809 0.2777 1.0838 0.026 Uiso 1 1 calc R . . . .
C29 C 0.65441(16) 0.0989(5) 1.0349(3) 0.0231(9) Uani 1 1 d . . . . .
H29 H 0.6534 0.0559 1.1001 0.028 Uiso 1 1 calc R . . . .
C30 C 0.63917(15) 0.0312(4) 0.9474(3) 0.0221(9) Uani 1 1 d . . . . .
H30 H 0.6272 -0.0581 0.9546 0.026 Uiso 1 1 calc R . . . .
F0AA F 0.35537(11) 0.4212(3) 0.7058(2) 0.0437(8) Uani 1 1 d . . . . .
B1 B 0.34953(15) 0.3645(4) 0.6108(5) 0.0219(9) Uani 1 1 d D . . . .
F1 F 0.3360(11) 0.232(3) 0.621(2) 0.036(5) Uani 0.4827 1 d . U P A 1
F4 F 0.3176(7) 0.4412(19) 0.5538(18) 0.055(5) Uani 0.4827 1 d . U P A 1
F7 F 0.3937(5) 0.3615(15) 0.5629(11) 0.043(3) Uani 0.4827 1 d . U P A 1
F1A F 0.3442(14) 0.226(4) 0.608(3) 0.031(6) Uani 0.3427 1 d . U P A 2
F4A F 0.3107(6) 0.413(2) 0.562(2) 0.027(4) Uani 0.3427 1 d D U P A 2
F7A F 0.3849(6) 0.4031(16) 0.5433(14) 0.027(4) Uani 0.3427 1 d . U P A 2
F2 F 0.3025(10) 0.375(3) 0.595(2) 0.043(5) Uani 0.1747 1 d . U P A 3
F6 F 0.3720(12) 0.444(3) 0.536(3) 0.043(6) Uani 0.1747 1 d . U P A 3
F9 F 0.3612(8) 0.231(5) 0.610(4) 0.036(6) Uani 0.1747 1 d . U P A 3
Cl2 Cl 0.45422(4) 0.73161(15) 0.47525(9) 0.0403(3) Uani 1 1 d . . . . .
Cl3 Cl 0.49000(5) 0.57608(14) 0.64675(11) 0.0487(4) Uani 1 1 d . . . . .
C31 C 0.44208(14) 0.6600(5) 0.5951(4) 0.0277(10) Uani 1 1 d . . . . .
H31A H 0.4165 0.5945 0.5879 0.033 Uiso 1 1 calc R . . . .
H31B H 0.4322 0.7325 0.6427 0.033 Uiso 1 1 calc R . . . .

loop_
_atom_site_aniso_label
_atom_site_aniso_U_11
_atom_site_aniso_U_22
_atom_site_aniso_U_33
_atom_site_aniso_U_23
_atom_site_aniso_U_13
_atom_site_aniso_U_12
Pd1 0.00808(11) 0.01123(11) 0.01014(12) 0.00026(14) -0.00115(13) 0.00214(10)
Cl1 0.0159(5) 0.0209(5) 0.0193(5) -0.0017(4) -0.0085(4) 0.0060(4)
P1 0.0084(4) 0.0113(4) 0.0095(5) 0.0001(4) -0.0003(4) 0.0011(4)
P2 0.0091(4) 0.0116(5) 0.0106(5) 0.0005(4) -0.0010(4) 0.0011(3)
O1 0.0138(14) 0.0131(13) 0.0090(13) -0.0013(10) 0.0001(10) -0.0029(10)
O2 0.0083(12) 0.0168(14) 0.0127(14) 0.0014(11) 0.0007(10) 0.0032(10)
O3 0.0113(13) 0.0220(15) 0.0150(14) -0.0005(12) -0.0028(11) 0.0003(11)
O4 0.0150(12) 0.0139(12) 0.0083(16) 0.0013(10) -0.0010(10) -0.0003(10)
O5 0.0191(14) 0.0113(13) 0.0123(13) 0.0002(10) -0.0015(10) 0.0021(11)
O6 0.0110(13) 0.0134(13) 0.0160(14) -0.0033(11) -0.0013(11) 0.0008(11)
N1 0.0096(15) 0.0128(16) 0.0162(16) 0.0003(13) 0.0004(13) -0.0005(12)
N2 0.0233(18) 0.0151(17) 0.0151(17) 0.0021(14) 0.0030(14) 0.0010(14)
C1 0.0122(18) 0.0128(19) 0.0111(19) 0.0003(14) -0.0019(15) 0.0008(14)
C2 0.012(2) 0.018(2) 0.0126(19) -0.0015(15) -0.0016(14) -0.0027(16)
C3 0.0114(18) 0.0147(19) 0.0138(19) -0.0011(15) -0.0004(14) -0.0029(15)
C4 0.0095(17) 0.0163(19) 0.0128(18) -0.0003(15) 0.0011(15) 0.0001(14)
C5 0.0121(18) 0.0151(19) 0.0096(18) 0.0018(15) 0.0000(14) 0.0017(15)
C6 0.0128(19) 0.017(2) 0.0099(18) 0.0018(15) -0.0041(15) 0.0023(15)
C7 0.016(2) 0.016(2) 0.0107(18) -0.0005(16) 0.0038(16) -0.0030(16)
C8 0.019(2) 0.027(2) 0.017(2) -0.0072(18) -0.0035(17) -0.0066(17)
C9 0.0145(19) 0.018(2) 0.017(2) 0.0044(15) 0.0032(14) 0.0002(16)
C10 0.013(2) 0.029(2) 0.019(2) 0.0034(18) 0.0010(16) 0.0079(17)
C11 0.0104(19) 0.0097(17) 0.0135(19) 0.0015(14) 0.0031(14) 0.0001(14)
C12 0.0174(19) 0.0102(18) 0.0140(19) 0.0004(14) 0.0027(16) -0.0017(15)
C13 0.024(2) 0.014(2) 0.017(2) 0.0009(16) 0.0084(17) -0.0004(16)
C14 0.016(2) 0.015(2) 0.023(2) 0.0034(16) 0.0055(17) 0.0050(16)
C15 0.0097(18) 0.018(2) 0.021(2) 0.0011(17) -0.0010(16) 0.0041(15)
C16 0.0093(17) 0.0130(18) 0.0096(19) 0.0024(15) -0.0005(14) 0.0026(14)
C17 0.020(2) 0.0086(18) 0.0143(19) -0.0017(14) 0.0034(15) -0.0001(15)
C18 0.0181(19) 0.0113(17) 0.013(2) 0.0026(14) 0.0070(14) -0.0010(14)
C19 0.0099(17) 0.0111(19) 0.020(2) -0.0036(16) 0.0015(16) 0.0002(14)
C20 0.0111(19) 0.0139(19) 0.0152(19) -0.0032(16) -0.0009(15) 0.0020(15)
C21 0.0092(19) 0.016(2) 0.014(2) -0.0035(16) -0.0010(15) 0.0035(15)
C22 0.0106(18) 0.0153(19) 0.018(2) -0.0006(16) 0.0005(15) 0.0005(14)
C23 0.032(3) 0.013(2) 0.019(2) 0.0015(18) 0.001(2) 0.0000(19)
C24 0.0113(18) 0.018(2) 0.032(2) -0.0014(19) 0.0018(17) 0.0010(16)
C25 0.018(2) 0.018(2) 0.018(2) -0.0035(17) -0.0015(16) 0.0029(17)
C26 0.015(2) 0.020(2) 0.013(2) 0.0036(16) -0.0009(16) 0.0043(16)
C27 0.017(2) 0.025(2) 0.013(2) -0.0019(17) -0.0032(16) 0.0014(17)
C28 0.019(2) 0.031(3) 0.014(2) -0.0022(18) -0.0059(16) 0.0015(18)
C29 0.026(2) 0.032(2) 0.0117(19) 0.0044(18) -0.0006(16) 0.004(2)
C30 0.030(2) 0.020(2) 0.017(2) 0.0032(17) 0.0017(17) 0.0025(18)
F0AA 0.052(2) 0.052(2) 0.0277(17) -0.0190(15) -0.0008(15) -0.0060(15)
B1 0.026(2) 0.023(2) 0.016(2) -0.002(3) 0.001(3) -0.0013(17)
F1 0.057(12) 0.028(7) 0.024(7) 0.000(4) 0.001(7) -0.015(7)
F4 0.088(9) 0.032(9) 0.046(6) 0.014(6) 0.002(6) 0.025(7)
F7 0.028(5) 0.068(9) 0.034(7) -0.005(5) 0.010(4) -0.002(5)
F1A 0.037(14) 0.020(6) 0.036(11) 0.009(7) 0.002(12) 0.011(9)
F4A 0.042(8) 0.012(8) 0.028(8) 0.009(6) -0.022(7) -0.001(6)
F7A 0.025(10) 0.030(11) 0.024(8) 0.007(7) 0.000(7) -0.011(7)
F2 0.045(9) 0.041(11) 0.043(11) -0.003(10) 0.003(10) 0.001(9)
F6 0.059(13) 0.037(12) 0.032(9) 0.005(10) -0.013(10) -0.005(10)
F9 0.034(13) 0.031(9) 0.044(9) 0.002(9) -0.002(14) 0.015(12)
Cl2 0.0279(6) 0.0720(10) 0.0209(6) 0.0087(6) -0.0028(5) -0.0143(6)
Cl3 0.0521(9) 0.0414(8) 0.0526(9) -0.0039(6) -0.0264(7) 0.0173(6)
C31 0.027(2) 0.035(2) 0.022(3) 0.002(2) 0.001(2) 0.0052(18)

loop_
_atom_type_symbol
_atom_type_description
_atom_type_scat_dispersion_real
_atom_type_scat_dispersion_imag
_atom_type_scat_source
C C 0.0033 0.0016 'International Tables Vol C Tables 4.2.6.8 and 6.1.1.4'
H H 0.0000 0.0000 'International Tables Vol C Tables 4.2.6.8 and 6.1.1.4'
B B 0.0013 0.0007 'International Tables Vol C Tables 4.2.6.8 and 6.1.1.4'
Cl Cl 0.1484 0.1585 'International Tables Vol C Tables 4.2.6.8 and 6.1.1.4'
F F 0.0171 0.0103 'International Tables Vol C Tables 4.2.6.8 and 6.1.1.4'
N N 0.0061 0.0033 'International Tables Vol C Tables 4.2.6.8 and 6.1.1.4'
O O 0.0106 0.0060 'International Tables Vol C Tables 4.2.6.8 and 6.1.1.4'
P P 0.1023 0.0942 'International Tables Vol C Tables 4.2.6.8 and 6.1.1.4'
Pd Pd -0.9988 1.0072 'International Tables Vol C Tables 4.2.6.8 and 6.1.1.4'

loop_
_geom_angle_atom_site_label_1
_geom_angle_atom_site_label_2
_geom_angle_atom_site_label_3
_geom_angle
Cl1 Pd1 P1 161.35(3)
P2 Pd1 Cl1 86.17(4)
P2 Pd1 P1 112.44(3)
N1 Pd1 Cl1 92.52(9)
N1 Pd1 P1 68.95(9)
N1 Pd1 P2 176.87(9)
C1 P1 Pd1 135.10(12)
C1 P1 C4 95.33(17)
C4 P1 Pd1 123.45(13)
C11 P1 Pd1 82.81(12)
C11 P1 C1 106.85(17)
C11 P1 C4 109.10(17)
C16 P2 Pd1 120.46(12)
C16 P2 C19 94.48(16)
C19 P2 Pd1 113.11(12)
C26 P2 Pd1 110.22(14)
C26 P2 C16 105.82(17)
C26 P2 C19 111.75(19)
C2 O1 C1 116.6(3)
C6 O2 C4 116.5(3)
C2 O3 C6 111.8(3)
C16 O4 C17 115.6(3)
C17 O5 C21 112.4(3)
C21 O6 C19 116.0(3)
C11 N1 Pd1 105.6(2)
C15 N1 Pd1 133.8(3)
C15 N1 C11 120.1(3)
C26 N2 C30 117.3(4)
O1 C1 P1 106.8(2)
O1 C1 C5 109.5(3)
O1 C1 C7 106.5(3)
C5 C1 P1 107.8(2)
C7 C1 P1 111.3(3)
C7 C1 C5 114.6(3)
O1 C2 C3 111.3(3)
O1 C2 C8 105.9(3)
O3 C2 O1 109.9(3)
O3 C2 C3 108.3(3)
O3 C2 C8 107.5(3)
C8 C2 C3 113.9(3)
C2 C3 H3A 109.5
C2 C3 H3B 109.5
C2 C3 C4 110.6(3)
H3A C3 H3B 108.1
C4 C3 H3A 109.5
C4 C3 H3B 109.5
O2 C4 P1 106.9(2)
O2 C4 C3 109.2(3)
O2 C4 C9 107.0(3)
C3 C4 P1 108.0(2)
C9 C4 P1 110.8(3)
C9 C4 C3 114.6(3)
C1 C5 H5A 109.6
C1 C5 H5B 109.6
C1 C5 C6 110.4(3)
H5A C5 H5B 108.1
C6 C5 H5A 109.6
C6 C5 H5B 109.6
O2 C6 C5 110.6(3)
O2 C6 C10 105.9(3)
O3 C6 O2 111.2(3)
O3 C6 C5 108.1(3)
O3 C6 C10 107.6(3)
C10 C6 C5 113.4(3)
C1 C7 H7A 109.5
C1 C7 H7B 109.5
C1 C7 H7C 109.5
H7A C7 H7B 109.5
H7A C7 H7C 109.5
H7B C7 H7C 109.5
C2 C8 H8A 109.5
C2 C8 H8B 109.5
C2 C8 H8C 109.5
H8A C8 H8B 109.5
H8A C8 H8C 109.5
H8B C8 H8C 109.5
C4 C9 H9A 109.5
C4 C9 H9B 109.5
C4 C9 H9C 109.5
H9A C9 H9B 109.5
H9A C9 H9C 109.5
H9B C9 H9C 109.5
C6 C10 H10A 109.5
C6 C10 H10B 109.5
C6 C10 H10C 109.5
H10A C10 H10B 109.5
H10A C10 H10C 109.5
H10B C10 H10C 109.5
N1 C11 P1 101.9(3)
N1 C11 C12 122.0(3)
C12 C11 P1 136.0(3)
C11 C12 H12 121.1
C11 C12 C13 117.7(4)
C13 C12 H12 121.1
C12 C13 H13 120.0
C14 C13 C12 120.0(4)
C14 C13 H13 120.0
C13 C14 H14 120.1
C13 C14 C15 119.7(4)
C15 C14 H14 120.1
N1 C15 C14 120.4(4)
N1 C15 H15 119.8
C14 C15 H15 119.8
O4 C16 P2 106.5(2)
O4 C16 C20 109.1(3)
O4 C16 C22 107.1(3)
C20 C16 P2 109.7(2)
C22 C16 P2 111.8(3)
C22 C16 C20 112.4(3)
O4 C17 C18 111.9(3)
O4 C17 C23 105.9(3)
O5 C17 O4 110.1(3)
O5 C17 C18 108.1(3)
O5 C17 C23 106.2(3)
C23 C17 C18 114.5(3)
C17 C18 H18A 109.6
C17 C18 H18B 109.6
H18A C18 H18B 108.1
C19 C18 C17 110.2(3)
C19 C18 H18A 109.6
C19 C18 H18B 109.6
O6 C19 P2 110.6(2)
O6 C19 C18 109.7(3)
O6 C19 C24 105.2(3)
C18 C19 P2 104.4(2)
C24 C19 P2 113.2(3)
C24 C19 C18 113.8(3)
C16 C20 H20A 109.5
C16 C20 H20B 109.5
H20A C20 H20B 108.1
C21 C20 C16 110.9(3)
C21 C20 H20A 109.5
C21 C20 H20B 109.5
O5 C21 O6 110.6(3)
O5 C21 C20 108.5(3)
O5 C21 C25 106.4(3)
O6 C21 C20 110.1(3)
O6 C21 C25 106.9(3)
C25 C21 C20 114.3(3)
C16 C22 H22A 109.5
C16 C22 H22B 109.5
C16 C22 H22C 109.5
H22A C22 H22B 109.5
H22A C22 H22C 109.5
H22B C22 H22C 109.5
C17 C23 H23A 109.5
C17 C23 H23B 109.5
C17 C23 H23C 109.5
H23A C23 H23B 109.5
H23A C23 H23C 109.5
H23B C23 H23C 109.5
C19 C24 H24A 109.5
C19 C24 H24B 109.5
C19 C24 H24C 109.5
H24A C24 H24B 109.5
H24A C24 H24C 109.5
H24B C24 H24C 109.5
C21 C25 H25A 109.5
C21 C25 H25B 109.5
C21 C25 H25C 109.5
H25A C25 H25B 109.5
H25A C25 H25C 109.5
H25B C25 H25C 109.5
N2 C26 P2 111.6(3)
N2 C26 C27 124.0(4)
C27 C26 P2 124.4(3)
C26 C27 H27 121.2
C28 C27 C26 117.5(4)
C28 C27 H27 121.2
C27 C28 H28 120.1
C29 C28 C27 119.7(4)
C29 C28 H28 120.1
C28 C29 H29 120.6
C28 C29 C30 118.7(4)
C30 C29 H29 120.6
N2 C30 C29 122.7(4)
N2 C30 H30 118.7
C29 C30 H30 118.7
F0AA B1 F1 109.6(14)
F0AA B1 F4 109.9(10)
F0AA B1 F7 106.9(8)
F0AA B1 F4A 112.2(12)
F0AA B1 F7A 111.3(8)
F0AA B1 F2 103.1(12)
F0AA B1 F6 109.8(16)
F1 B1 F4 111.8(16)
F1 B1 F7 106.4(14)
F4 B1 F7 112.0(11)
F1A B1 F0AA 116.1(19)
F1A B1 F4A 104(2)
F1A B1 F7A 109.6(18)
F4A B1 F7A 102.8(14)
F2 B1 F6 108.4(16)
F9 B1 F0AA 112(2)
F9 B1 F2 108.5(15)
F9 B1 F6 115(2)
Cl2 C31 Cl3 111.7(2)
Cl2 C31 H31A 109.3
Cl2 C31 H31B 109.3
Cl3 C31 H31A 109.3
Cl3 C31 H31B 109.3
H31A C31 H31B 107.9

loop_
_geom_bond_atom_site_label_1
_geom_bond_atom_site_label_2
_geom_bond_distance
Pd1 Cl1 2.2989(10)
Pd1 P1 2.3170(10)
Pd1 P2 2.2779(10)
Pd1 N1 2.073(3)
P1 C1 1.861(4)
P1 C4 1.884(4)
P1 C11 1.829(4)
P2 C16 1.863(4)
P2 C19 1.891(4)
P2 C26 1.819(4)
O1 C1 1.451(4)
O1 C2 1.444(4)
O2 C4 1.436(4)
O2 C6 1.433(4)
O3 C2 1.428(5)
O3 C6 1.430(4)
O4 C16 1.440(4)
O4 C17 1.440(4)
O5 C17 1.422(4)
O5 C21 1.425(5)
O6 C19 1.441(4)
O6 C21 1.437(5)
N1 C11 1.357(5)
N1 C15 1.340(5)
N2 C26 1.333(5)
N2 C30 1.345(5)
C1 C5 1.521(5)
C1 C7 1.515(5)
C2 C3 1.516(5)
C2 C8 1.509(5)
C3 H3A 0.9900
C3 H3B 0.9900
C3 C4 1.521(5)
C4 C9 1.511(5)
C5 H5A 0.9900
C5 H5B 0.9900
C5 C6 1.526(5)
C6 C10 1.512(5)
C7 H7A 0.9800
C7 H7B 0.9800
C7 H7C 0.9800
C8 H8A 0.9800
C8 H8B 0.9800
C8 H8C 0.9800
C9 H9A 0.9800
C9 H9B 0.9800
C9 H9C 0.9800
C10 H10A 0.9800
C10 H10B 0.9800
C10 H10C 0.9800
C11 C12 1.381(5)
C12 H12 0.9500
C12 C13 1.389(5)
C13 H13 0.9500
C13 C14 1.381(6)
C14 H14 0.9500
C14 C15 1.385(5)
C15 H15 0.9500
C16 C20 1.533(5)
C16 C22 1.511(5)
C17 C18 1.528(5)
C17 C23 1.503(6)
C18 H18A 0.9900
C18 H18B 0.9900
C18 C19 1.525(5)
C19 C24 1.512(5)
C20 H20A 0.9900
C20 H20B 0.9900
C20 C21 1.515(6)
C21 C25 1.507(6)
C22 H22A 0.9800
C22 H22B 0.9800
C22 H22C 0.9800
C23 H23A 0.9800
C23 H23B 0.9800
C23 H23C 0.9800
C24 H24A 0.9800
C24 H24B 0.9800
C24 H24C 0.9800
C25 H25A 0.9800
C25 H25B 0.9800
C25 H25C 0.9800
C26 C27 1.394(6)
C27 H27 0.9500
C27 C28 1.383(6)
C28 H28 0.9500
C28 C29 1.374(6)
C29 H29 0.9500
C29 C30 1.394(6)
C30 H30 0.9500
F0AA B1 1.370(7)
B1 F1 1.37(3)
B1 F4 1.410(17)
B1 F7 1.433(16)
B1 F1A 1.37(4)
B1 F4A 1.385(11)
B1 F7A 1.41(2)
B1 F2 1.39(3)
B1 F6 1.41(4)
B1 F9 1.36(5)
Cl2 C31 1.750(5)
Cl3 C31 1.759(4)
C31 H31A 0.9900
C31 H31B 0.9900

loop_
_geom_torsion_atom_site_label_1
_geom_torsion_atom_site_label_2
_geom_torsion_atom_site_label_3
_geom_torsion_atom_site_label_4
_geom_torsion
Pd1 P1 C1 O1 150.38(16)
Pd1 P1 C1 C5 -92.0(3)
Pd1 P1 C1 C7 34.6(3)
Pd1 P1 C4 O2 98.4(2)
Pd1 P1 C4 C3 -144.2(2)
Pd1 P1 C4 C9 -17.9(3)
Pd1 P1 C11 N1 6.9(2)
Pd1 P1 C11 C12 -171.3(4)
Pd1 P2 C16 O4 -57.9(3)
Pd1 P2 C16 C20 -175.8(2)
Pd1 P2 C16 C22 58.8(3)
Pd1 P2 C19 O6 -180.0(2)
Pd1 P2 C19 C18 62.1(2)
Pd1 P2 C19 C24 -62.2(3)
Pd1 P2 C26 N2 -38.5(3)
Pd1 P2 C26 C27 141.0(3)
Pd1 N1 C11 P1 -7.9(2)
Pd1 N1 C11 C12 170.6(3)
Pd1 N1 C15 C14 -170.4(3)
P1 C1 C5 C6 -66.3(3)
P1 C11 C12 C13 179.9(3)
P2 C16 C20 C21 66.3(4)
P2 C26 C27 C28 -177.4(3)
O1 C1 C5 C6 49.5(4)
O1 C2 C3 C4 63.0(4)
O3 C2 C3 C4 -57.9(4)
O4 C16 C20 C21 -50.1(4)
O4 C17 C18 C19 -64.4(4)
O5 C17 C18 C19 57.0(4)
N1 C11 C12 C13 2.1(6)
N2 C26 C27 C28 2.0(6)
C1 P1 C4 O2 -57.7(3)
C1 P1 C4 C3 59.7(3)
C1 P1 C4 C9 -174.0(3)
C1 P1 C11 N1 141.9(2)
C1 P1 C11 C12 -36.2(4)
C1 O1 C2 O3 53.3(4)
C1 O1 C2 C3 -66.6(4)
C1 O1 C2 C8 169.1(3)
C1 C5 C6 O2 64.4(4)
C1 C5 C6 O3 -57.6(4)
C1 C5 C6 C10 -176.8(3)
C2 O1 C1 P1 67.8(3)
C2 O1 C1 C5 -48.7(4)
C2 O1 C1 C7 -173.2(3)
C2 O3 C6 O2 -58.1(4)
C2 O3 C6 C5 63.5(4)
C2 O3 C6 C10 -173.7(3)
C2 C3 C4 P1 -65.1(3)
C2 C3 C4 O2 50.8(4)
C2 C3 C4 C9 170.8(3)
C4 P1 C1 O1 -58.2(2)
C4 P1 C1 C5 59.4(3)
C4 P1 C1 C7 -174.1(3)
C4 P1 C11 N1 -116.1(3)
C4 P1 C11 C12 65.8(4)
C4 O2 C6 O3 52.5(4)
C4 O2 C6 C5 -67.7(4)
C4 O2 C6 C10 169.1(3)
C6 O2 C4 P1 67.7(3)
C6 O2 C4 C3 -49.0(4)
C6 O2 C4 C9 -173.5(3)
C6 O3 C2 O1 -60.3(4)
C6 O3 C2 C3 61.4(4)
C6 O3 C2 C8 -175.1(3)
C7 C1 C5 C6 169.1(3)
C8 C2 C3 C4 -177.4(3)
C11 P1 C1 O1 53.6(3)
C11 P1 C1 C5 171.2(2)
C11 P1 C1 C7 -62.3(3)
C11 P1 C4 O2 -167.6(2)
C11 P1 C4 C3 -50.2(3)
C11 P1 C4 C9 76.1(3)
C11 N1 C15 C14 0.3(6)
C11 C12 C13 C14 0.4(6)
C12 C13 C14 C15 -2.5(6)
C13 C14 C15 N1 2.2(6)
C15 N1 C11 P1 179.1(3)
C15 N1 C11 C12 -2.4(6)
C16 P2 C19 O6 54.2(3)
C16 P2 C19 C18 -63.8(3)
C16 P2 C19 C24 171.9(3)
C16 P2 C26 N2 93.3(3)
C16 P2 C26 C27 -87.2(4)
C16 O4 C17 O5 -55.5(4)
C16 O4 C17 C18 64.7(4)
C16 O4 C17 C23 -169.9(3)
C16 C20 C21 O5 55.7(4)
C16 C20 C21 O6 -65.5(4)
C16 C20 C21 C25 174.3(3)
C17 O4 C16 P2 -67.7(3)
C17 O4 C16 C20 50.7(4)
C17 O4 C16 C22 172.5(3)
C17 O5 C21 O6 59.6(4)
C17 O5 C21 C20 -61.3(4)
C17 O5 C21 C25 175.3(3)
C17 C18 C19 P2 68.3(3)
C17 C18 C19 O6 -50.2(4)
C17 C18 C19 C24 -167.8(3)
C19 P2 C16 O4 62.3(3)
C19 P2 C16 C20 -55.7(3)
C19 P2 C16 C22 179.0(3)
C19 P2 C26 N2 -165.2(3)
C19 P2 C26 C27 14.4(4)
C19 O6 C21 O5 -53.2(4)
C19 O6 C21 C20 66.7(4)
C19 O6 C21 C25 -168.6(3)
C21 O5 C17 O4 60.3(4)
C21 O5 C17 C18 -62.2(4)
C21 O5 C17 C23 174.5(3)
C21 O6 C19 P2 -65.3(4)
C21 O6 C19 C18 49.3(4)
C21 O6 C19 C24 172.1(3)
C22 C16 C20 C21 -168.7(3)
C23 C17 C18 C19 175.2(3)
C26 P2 C16 O4 176.4(2)
C26 P2 C16 C20 58.5(3)
C26 P2 C16 C22 -66.9(3)
C26 P2 C19 O6 -54.9(3)
C26 P2 C19 C18 -172.8(2)
C26 P2 C19 C24 62.9(3)
C26 N2 C30 C29 0.1(6)
C26 C27 C28 C29 -0.5(6)
C27 C28 C29 C30 -1.1(6)
C28 C29 C30 N2 1.4(7)
C30 N2 C26 P2 177.7(3)
C30 N2 C26 C27 -1.8(6)

loop_
_twin_individual_id
_twin_individual_mass_fraction_refined
1 0.60(3)
2 0.40(3)
